data_4343289
loop_
_publ_author_name
'Moreno Pineda, Eufemio'
'Heesing, Christian'
'Tuna, Floriana'
'Zheng, Yan-Zhen'
'McInnes, Eric J. L.'
'Schnack, J\"urgen'
'Winpenny, Richard E. P.'

_publ_section_title
;
 Copper Lanthanide Phosphonate Cages: Highly Symmetric {Cu3Ln9P6} and
 {Cu6Ln6P6} Clusters with C3v and D3h Symmetry.
;
_journal_name_full 'Inorganic chemistry'
_journal_page_first 150610150327001
_journal_paper_doi 10.1021/acs.inorgchem.5b00649
_journal_year 2015
_chemical_formula_moiety 'C99 H189 Cu3 Gd9 O55 P6, C8 H12 Cu1 N4'
_chemical_formula_sum 'C107 H201 Cu4 Gd9 N4 O55 P6'
_chemical_formula_weight 4278.93
_space_group_crystal_system trigonal
_space_group_IT_number 146
_space_group_name_Hall 'R 3'
_space_group_name_H-M_alt 'R 3'
_symmetry_space_group_name_Hall 'R 3'
_symmetry_space_group_name_H-M 'R 3 :H'
_atom_sites_solution_hydrogens geom
_atom_sites_solution_primary direct
_audit_creation_date 2015-03-11
_audit_creation_method
;
Olex2 1.2
(compiled 2015.01.26 svn.r3151 for OlexSys, GUI svn.r4998)
;
_cell_angle_alpha 90
_cell_angle_beta 90
_cell_angle_gamma 120
_cell_formula_units_Z 3
_cell_length_a 20.5695(3)
_cell_length_b 20.5695(3)
_cell_length_c 33.1977(5)
_cell_measurement_reflns_used 12158
_cell_measurement_temperature 150.1(1)
_cell_measurement_theta_max 28.9390
_cell_measurement_theta_min 3.2540
_cell_volume 12164.3(3)
_computing_cell_refinement
;
CrysAlisPro, Agilent Technologies,
Version 1.171.36.32 (release 02-08-2013 CrysAlis171 .NET)
(compiled Aug  2 2013,16:46:58)
;
_computing_data_collection
;
CrysAlisPro, Agilent Technologies,
Version 1.171.36.32 (release 02-08-2013 CrysAlis171 .NET)
(compiled Aug  2 2013,16:46:58)
;
_computing_data_reduction
;
CrysAlisPro, Agilent Technologies,
Version 1.171.36.32 (release 02-08-2013 CrysAlis171 .NET)
(compiled Aug  2 2013,16:46:58)
;
_computing_molecular_graphics 'Olex2 (Dolomanov et al., 2009)'
_computing_publication_material 'Olex2 (Dolomanov et al., 2009)'
_computing_structure_refinement 'ShelXL (Sheldrick, 2008)'
_computing_structure_solution 'ShelXS (Sheldrick, 2008)'
_diffrn_ambient_temperature 150.1(1)
_diffrn_detector_area_resol_mean 10.3705
_diffrn_measured_fraction_theta_full 0.998
_diffrn_measured_fraction_theta_max 0.999
_diffrn_measurement_details
;
  1 omega  -82.00   13.00   1.0000    4.2600
omega____ theta____ kappa____ phi______ frames
    -      -11.6555  -57.0000 -180.0000 95

  2 omega  -34.00   55.00   1.0000    4.2600
omega____ theta____ kappa____ phi______ frames
    -      -11.6555   57.0000  -30.0000 89

  3 omega  -20.00   54.00   1.0000    4.2600
omega____ theta____ kappa____ phi______ frames
    -       11.6555  -99.0000   90.0000 74
;
_diffrn_measurement_device_type 'SuperNova, Single source at offset, Atlas'
_diffrn_measurement_method '\w scans'
_diffrn_orient_matrix_UB_11 -0.0034363000
_diffrn_orient_matrix_UB_12 0.0158529000
_diffrn_orient_matrix_UB_13 0.0182998000
_diffrn_orient_matrix_UB_21 -0.0033663667
_diffrn_orient_matrix_UB_22 0.0277084667
_diffrn_orient_matrix_UB_23 -0.0110149333
_diffrn_orient_matrix_UB_31 -0.0395240333
_diffrn_orient_matrix_UB_32 -0.0238021667
_diffrn_orient_matrix_UB_33 -0.0006518667
_diffrn_radiation_monochromator mirror
_diffrn_radiation_type MoK\a
_diffrn_radiation_wavelength 0.71073
_diffrn_reflns_av_R_equivalents 0.0425
_diffrn_reflns_av_unetI/netI 0.0610
_diffrn_reflns_laue_measured_fraction_full 0.998
_diffrn_reflns_laue_measured_fraction_max 0.999
_diffrn_reflns_limit_h_max 20
_diffrn_reflns_limit_h_min -25
_diffrn_reflns_limit_k_max 25
_diffrn_reflns_limit_k_min -20
_diffrn_reflns_limit_l_max 41
_diffrn_reflns_limit_l_min -35
_diffrn_reflns_number 27448
_diffrn_reflns_point_group_measured_fraction_full 0.936
_diffrn_reflns_point_group_measured_fraction_max 0.925
_diffrn_reflns_theta_full 25.242
_diffrn_reflns_theta_max 26.367
_diffrn_reflns_theta_min 2.704
_diffrn_source 'SuperNova (Mo) X-ray Source'
_exptl_absorpt_coefficient_mu 4.269
_exptl_absorpt_correction_T_max 1.00000
_exptl_absorpt_correction_T_min 0.68174
_exptl_absorpt_correction_type multi-scan
_exptl_absorpt_process_details
;
CrysAlisPro, Agilent Technologies,
Version 1.171.36.32 (release 02-08-2013 CrysAlis171 .NET)
(compiled Aug  2 2013,16:46:58)
Empirical absorption correction using spherical harmonics,
 implemented in SCALE3 ABSPACK scaling algorithm.
;
_exptl_crystal_colour 'clear blue'
_exptl_crystal_colour_lustre clear
_exptl_crystal_colour_primary blue
_exptl_crystal_density_diffrn 1.752
_exptl_crystal_description cube
_exptl_crystal_F_000 6279
_exptl_crystal_size_max 0.12
_exptl_crystal_size_mid 0.12
_exptl_crystal_size_min 0.08
_refine_diff_density_max 1.226
_refine_diff_density_min -1.117
_refine_diff_density_rms 0.128
_refine_ls_abs_structure_details
;
 Flack x determined using 3660 quotients [(I+)-(I-)]/[(I+)+(I-)]
 (Parsons, Flack and Wagner, Acta Cryst. B69 (2013) 249-259).
;
_refine_ls_abs_structure_Flack -0.012(8)
_refine_ls_extinction_method none
_refine_ls_goodness_of_fit_ref 1.031
_refine_ls_hydrogen_treatment constr
_refine_ls_matrix_type full
_refine_ls_number_parameters 598
_refine_ls_number_reflns 10260
_refine_ls_number_restraints 155
_refine_ls_restrained_S_all 1.030
_refine_ls_R_factor_all 0.0499
_refine_ls_R_factor_gt 0.0383
_refine_ls_shift/su_max 0.001
_refine_ls_shift/su_mean 0.000
_refine_ls_structure_factor_coef Fsqd
_refine_ls_weighting_details 'w=1/[\s^2^(Fo^2^)+(0.0393P)^2^+8.6311P] where P=(Fo^2^+2Fc^2^)/3'
_refine_ls_weighting_scheme calc
_refine_ls_wR_factor_gt 0.0779
_refine_ls_wR_factor_ref 0.0848
_reflns_Friedel_coverage 0.853
_reflns_friedel_fraction_full 0.874
_reflns_friedel_fraction_max 0.851
_reflns_number_gt 9052
_reflns_number_total 10260
_reflns_threshold_expression 'I > 2\s(I)'
_cod_data_source_file ic5b00649_si_003.cif
_cod_data_source_block Cu3Gd9P6
_cod_original_cell_volume 12164.3(4)
_cod_database_code 4343289
_shelxl_version_number 2014/6
_chemical_oxdiff_formula Cu3Gd10P6O32C100H150
_shelx_space_group_comment
;
The symmetry employed for this shelxl refinement is uniquely defined
by the following loop, which should always be used as a source of
symmetry information in preference to the above space-group names.
They are only intended as comments.
;
_reflns_odcompleteness_completeness 99.86
_reflns_odcompleteness_iscentric 1
_reflns_odcompleteness_theta 26.32
_olex2_refinement_description
;
1. Fixed Uiso
 At 1.5 times of:
  All C(H,H,H) groups
2. Restrained distances
 C36-N2
 1.3 with sigma of 0.02
 N1-C34
 1.3 with sigma of 0.02
 C35-C34
 1.4 with sigma of 0.02
 C37-C36
 1.4 with sigma of 0.02
 C3A-C2 = C2-C4A
 1.52 with sigma of 0.02
 C4A-C2 = C2-C5A
 1.52 with sigma of 0.02
 C5A-C2 = C2-C3A
 1.52 with sigma of 0.02
 C24-C22 = C22-C25
 1.52 with sigma of 0.02
 C25-C22 = C22-C23
 1.52 with sigma of 0.02
 C23-C22 = C22-C24
 1.52 with sigma of 0.02
 C23A-C22A = C22A-C25A
 1.52 with sigma of 0.02
 C25A-C22A = C22A-C24A
 1.52 with sigma of 0.02
 C24A-C22A = C22A-C23A
 1.52 with sigma of 0.02
 C3A-C4A
 2.483 with sigma of 0.04
 C4A-C5A
 2.483 with sigma of 0.04
 C5A-C3A
 2.483 with sigma of 0.04
 C24-C25
 2.483 with sigma of 0.04
 C25-C23
 2.483 with sigma of 0.04
 C23-C24
 2.483 with sigma of 0.04
 C23A-C25A
 2.483 with sigma of 0.04
 C25A-C24A
 2.483 with sigma of 0.04
 C24A-C23A
 2.483 with sigma of 0.04
3. Uiso/Uaniso restraints and constraints
Uanis(C18) \\sim Ueq: with sigma of 0.01 and sigma for terminal atoms of 0.02
Uanis(N1) = Uanis(N2)
Uanis(C34) = Uanis(C36)
Uanis(C37) = Uanis(C35)
Uanis(C22) = Uanis(C22A)
Uanis(C4) = Uanis(C4A)
Uanis(C5) = Uanis(C5A)
Uanis(C3) = Uanis(C3A)
Uanis(C24) = Uanis(C24A)
Uanis(C25) = Uanis(C25A)
Uanis(C23) = Uanis(C23A)
Uanis(Cu2A) = Uanis(Cu2B)
4. Rigid body (RIGU) restrains
 C3A, C4, C4A, C5, C3, C5A, C2, C1
 with sigma for 1-2 distances of 0.004 and sigma for 1-3 distances of 0.004
 C22, C23, C24, C25, C24A, C25A, C23A, C22A, C21
 with sigma for 1-2 distances of 0.004 and sigma for 1-3 distances of 0.004
5. Others
 Sof(Cu2B)=0.33333*(1-FVAR(2))
 Sof(Cu2A)=0.33333*FVAR(2)
 Sof(C22A)=Sof(C23A)=Sof(H23D)=Sof(H23E)=Sof(H23F)=Sof(C24A)=Sof(H24D)=
 Sof(H24E)=Sof(H24F)=Sof(C25A)=Sof(H25D)=Sof(H25E)=Sof(H25F)=1-FVAR(2)
 Sof(C22)=Sof(C23)=Sof(H23A)=Sof(H23B)=Sof(H23C)=Sof(C24)=Sof(H24A)=Sof(H24B)=
 Sof(H24C)=Sof(C25)=Sof(H25A)=Sof(H25B)=Sof(H25C)=FVAR(2)
 Sof(C3A)=Sof(H3AA)=Sof(H3AB)=Sof(H3AC)=Sof(C4A)=Sof(H4AA)=Sof(H4AB)=Sof(H4AC)=
 Sof(C5A)=Sof(H5AA)=Sof(H5AB)=Sof(H5AC)=1-FVAR(3)
 Sof(C3)=Sof(H3A)=Sof(H3B)=Sof(H3C)=Sof(C4)=Sof(H4A)=Sof(H4B)=Sof(H4C)=Sof(C5)=
 Sof(H5A)=Sof(H5B)=Sof(H5C)=FVAR(3)
 Fixed Sof: H37A(0.33333) H37B(0.33333) H37C(0.33333)
6.a Me refined with riding coordinates:
 C23(H23A,H23B,H23C), C23A(H23D,H23E,H23F), C24(H24A,H24B,H24C), C24A(H24D,
 H24E,H24F), C25(H25A,H25B,H25C), C25A(H25D,H25E,H25F)
6.b Idealised Me refined as rotating group:
 C3(H3A,H3B,H3C), C3A(H3AA,H3AB,H3AC), C4(H4A,H4B,H4C), C4A(H4AA,H4AB,H4AC),
 C5(H5A,H5B,H5C), C5A(H5AA,H5AB,H5AC), C8(H8A,H8B,H8C), C9(H9A,H9B,H9C),
 C10(H10A,H10B,H10C), C13(H13A,H13B,H13C), C14(H14A,H14B,H14C), C15(H15A,H15B,
 H15C), C18(H18A,H18B,H18C), C19(H19A,H19B,H19C), C20(H20A,H20B,H20C), C27(H27A,
 H27B,H27C), C28(H28A,H28B,H28C), C29(H29A,H29B,H29C), C31(H31A,H31B,H31C),
 C32(H32A,H32B,H32C), C33(H33A,H33B,H33C), C35(H35A,H35B,H35C), C37(H37A,H37B,
 H37C)
;
_olex2_date_sample_data_collection 2013-10-24
_olex2_submission_special_instructions 'No special instructions were received'

loop_
_space_group_symop_operation_xyz
'x, y, z'
'-y, x-y, z'
'-x+y, -x, z'
'x+2/3, y+1/3, z+1/3'
'-y+2/3, x-y+1/3, z+1/3'
'-x+y+2/3, -x+1/3, z+1/3'
'x+1/3, y+2/3, z+2/3'
'-y+1/3, x-y+2/3, z+2/3'
'-x+y+1/3, -x+2/3, z+2/3'

loop_
_atom_site_label
_atom_site_type_symbol
_atom_site_fract_x
_atom_site_fract_y
_atom_site_fract_z
_atom_site_U_iso_or_equiv
_atom_site_adp_type
_atom_site_occupancy
_atom_site_site_symmetry_order
_atom_site_calc_flag
_atom_site_refinement_flags_posn
_atom_site_refinement_flags_adp
_atom_site_refinement_flags_occupancy
_atom_site_disorder_assembly
_atom_site_disorder_group
Gd1 Gd -0.33652(3) -0.92967(3) -0.15221(2) 0.02848(14) Uani 1 1 d . . . . .
Gd2 Gd -0.41907(3) -0.79067(3) -0.15193(2) 0.02393(13) Uani 1 1 d . . . . .
Gd3 Gd -0.62297(3) -0.88362(3) -0.12796(2) 0.03114(15) Uani 1 1 d . . . . .
Cu1 Cu -0.52196(8) -0.98034(8) -0.17134(5) 0.0352(4) Uani 1 1 d . . . . .
P1 P -0.51482(16) -0.75310(16) -0.20772(9) 0.0254(6) Uani 1 1 d . . . . .
P2 P -0.27884(17) -0.79748(17) -0.08955(9) 0.0285(7) Uani 1 1 d . . . . .
O1 O -0.7045(5) -0.8656(5) -0.1671(3) 0.045(2) Uani 1 1 d . . . . .
O1OH O -0.4248(4) -0.8950(4) -0.1845(2) 0.0294(18) Uani 1 1 d . . . . .
O1P O -0.5386(4) -0.8239(4) -0.1821(2) 0.0300(17) Uani 1 1 d . . . . .
O2 O -0.2383(5) -0.9518(5) -0.1657(3) 0.039(2) Uani 1 1 d . . . . .
O2OH O -0.5241(4) -0.9113(4) -0.1302(2) 0.0287(18) Uani 1 1 d . . . . .
O2P O -0.3014(4) -0.7349(4) -0.1935(2) 0.0260(17) Uani 1 1 d . . . . .
O3 O -0.3754(5) -1.0361(5) -0.1059(3) 0.039(2) Uani 1 1 d . . . . .
O3OH O -0.3333 -0.6667 -0.1263(4) 0.024(3) Uani 1 3 d S T P . .
O3P O -0.2789(4) -0.8445(4) -0.2029(2) 0.0304(18) Uani 1 1 d . . . . .
O4 O -0.4573(5) -1.0011(4) -0.1197(2) 0.036(2) Uani 1 1 d . . . . .
O4P O -0.3529(4) -0.8307(4) -0.1123(2) 0.0296(18) Uani 1 1 d . . . . .
O5 O -0.3990(4) -1.0197(4) -0.2006(2) 0.035(2) Uani 1 1 d . . . . .
O5P O -0.4877(4) -0.7735(4) -0.0980(2) 0.0301(18) Uani 1 1 d . . . . .
O6 O -0.5124(5) -1.0359(5) -0.2163(3) 0.044(2) Uani 1 1 d . . . . .
O6P O -0.5997(4) -0.7595(4) -0.1050(2) 0.035(2) Uani 1 1 d . . . . .
O7 O -0.6230(5) -1.0615(5) -0.1662(3) 0.050(2) Uani 1 1 d . . . . .
O8 O -0.6829(5) -0.9974(5) -0.1582(3) 0.052(2) Uani 1 1 d . . . . .
O9 O -0.6274(5) -0.9416(5) -0.0648(3) 0.052(2) Uani 1 1 d . . . . .
O10 O -0.7220(5) -0.9253(6) -0.0783(3) 0.058(3) Uani 1 1 d . . . . .
C1 C -0.1705(7) -0.9093(7) -0.1749(4) 0.039(3) Uani 1 1 d . U . . .
C2 C -0.1301(8) -0.9406(8) -0.2000(5) 0.051(3) Uani 1 1 d D U . . .
C3 C -0.1136(13) -0.9863(12) -0.1709(7) 0.065(5) Uani 0.741(17) 1 d . U . A 1
H3A H -0.0884 -0.9563 -0.1477 0.097 Uiso 0.741(17) 1 calc GR . . A 1
H3B H -0.0821 -1.0023 -0.1836 0.097 Uiso 0.741(17) 1 calc GR . . A 1
H3C H -0.1598 -1.0295 -0.1626 0.097 Uiso 0.741(17) 1 calc GR . . A 1
C3A C -0.180(3) -1.0227(15) -0.210(2) 0.065(5) Uani 0.259(17) 1 d D U . A 2
H3AA H -0.2079 -1.0493 -0.1866 0.097 Uiso 0.259(17) 1 calc GR . . A 2
H3AB H -0.1503 -1.0434 -0.2194 0.097 Uiso 0.259(17) 1 calc GR . . A 2
H3AC H -0.2149 -1.0275 -0.2310 0.097 Uiso 0.259(17) 1 calc GR . . A 2
C4 C -0.1832(13) -0.9928(13) -0.2322(7) 0.067(5) Uani 0.741(17) 1 d . U . A 1
H4A H -0.2298 -1.0286 -0.2199 0.100 Uiso 0.741(17) 1 calc GR . . A 1
H4B H -0.1610 -1.0188 -0.2451 0.100 Uiso 0.741(17) 1 calc GR . . A 1
H4C H -0.1922 -0.9640 -0.2518 0.100 Uiso 0.741(17) 1 calc GR . . A 1
C4A C -0.101(4) -0.892(3) -0.2374(12) 0.067(5) Uani 0.259(17) 1 d D U . A 2
H4AA H -0.1415 -0.8924 -0.2515 0.100 Uiso 0.259(17) 1 calc GR . . A 2
H4AB H -0.0770 -0.9116 -0.2547 0.100 Uiso 0.259(17) 1 calc GR . . A 2
H4AC H -0.0647 -0.8416 -0.2298 0.100 Uiso 0.259(17) 1 calc GR . . A 2
C5 C -0.0629(12) -0.8830(12) -0.2185(8) 0.064(4) Uani 0.741(17) 1 d . U . A 1
H5A H -0.0757 -0.8641 -0.2418 0.096 Uiso 0.741(17) 1 calc GR . . A 1
H5B H -0.0319 -0.9034 -0.2264 0.096 Uiso 0.741(17) 1 calc GR . . A 1
H5C H -0.0361 -0.8429 -0.1996 0.096 Uiso 0.741(17) 1 calc GR . . A 1
C5A C -0.066(2) -0.930(3) -0.1731(15) 0.064(4) Uani 0.259(17) 1 d D U . A 2
H5AA H -0.0194 -0.8885 -0.1830 0.096 Uiso 0.259(17) 1 calc GR . . A 2
H5AB H -0.0621 -0.9747 -0.1733 0.096 Uiso 0.259(17) 1 calc GR . . A 2
H5AC H -0.0742 -0.9193 -0.1461 0.096 Uiso 0.259(17) 1 calc GR . . A 2
C6 C -0.4415(7) -1.0486(7) -0.1042(3) 0.034(3) Uani 1 1 d . . . . .
C7 C -0.5054(8) -1.1190(7) -0.0850(4) 0.044(3) Uani 1 1 d . . . . .
C8 C -0.5558(9) -1.1005(9) -0.0617(5) 0.063(4) Uani 1 1 d . . . . .
H8A H -0.5267 -1.0611 -0.0429 0.094 Uiso 1 1 calc GR . . . .
H8B H -0.5921 -1.1443 -0.0473 0.094 Uiso 1 1 calc GR . . . .
H8C H -0.5813 -1.0843 -0.0798 0.094 Uiso 1 1 calc GR . . . .
C9 C -0.5478(10) -1.1716(8) -0.1197(5) 0.076(5) Uani 1 1 d . . . . .
H9A H -0.5610 -1.1455 -0.1391 0.113 Uiso 1 1 calc GR . . . .
H9B H -0.5925 -1.2143 -0.1097 0.113 Uiso 1 1 calc GR . . . .
H9C H -0.5165 -1.1881 -0.1323 0.113 Uiso 1 1 calc GR . . . .
C10 C -0.4721(10) -1.1538(10) -0.0560(6) 0.085(6) Uani 1 1 d . . . . .
H10A H -0.4365 -1.1624 -0.0703 0.128 Uiso 1 1 calc GR . . . .
H10B H -0.5117 -1.2005 -0.0457 0.128 Uiso 1 1 calc GR . . . .
H10C H -0.4474 -1.1199 -0.0340 0.128 Uiso 1 1 calc GR . . . .
C11 C -0.4549(8) -1.0414(7) -0.2240(4) 0.040(3) Uani 1 1 d . . . . .
C12 C -0.4506(8) -1.0698(8) -0.2660(4) 0.046(3) Uani 1 1 d . . . . .
C13 C -0.3829(11) -1.0801(12) -0.2697(5) 0.088(6) Uani 1 1 d . . . . .
H13A H -0.3385 -1.0345 -0.2621 0.133 Uiso 1 1 calc GR . . . .
H13B H -0.3783 -1.0923 -0.2971 0.133 Uiso 1 1 calc GR . . . .
H13C H -0.3891 -1.1201 -0.2523 0.133 Uiso 1 1 calc GR . . . .
C14 C -0.4410(13) -1.0091(12) -0.2965(5) 0.097(7) Uani 1 1 d . . . . .
H14A H -0.4876 -1.0092 -0.2991 0.146 Uiso 1 1 calc GR . . . .
H14B H -0.4269 -1.0194 -0.3222 0.146 Uiso 1 1 calc GR . . . .
H14C H -0.4027 -0.9607 -0.2872 0.146 Uiso 1 1 calc GR . . . .
C15 C -0.5248(10) -1.1419(10) -0.2741(6) 0.094(7) Uani 1 1 d . . . . .
H15A H -0.5327 -1.1785 -0.2538 0.142 Uiso 1 1 calc GR . . . .
H15B H -0.5231 -1.1612 -0.3001 0.142 Uiso 1 1 calc GR . . . .
H15C H -0.5653 -1.1313 -0.2733 0.142 Uiso 1 1 calc GR . . . .
C16 C -0.6814(7) -1.0573(7) -0.1651(4) 0.048(4) Uani 1 1 d . . . . .
C17 C -0.7547(8) -1.1274(7) -0.1746(6) 0.058(4) Uani 1 1 d . . . . .
C18 C -0.8087(13) -1.1452(14) -0.1409(8) 0.146(10) Uani 1 1 d . U . . .
H18A H -0.7816 -1.1220 -0.1166 0.218 Uiso 1 1 calc GR . . . .
H18B H -0.8374 -1.1986 -0.1372 0.218 Uiso 1 1 calc GR . . . .
H18C H -0.8419 -1.1265 -0.1471 0.218 Uiso 1 1 calc GR . . . .
C19 C -0.7853(12) -1.1117(11) -0.2132(8) 0.120(9) Uani 1 1 d . . . . .
H19A H -0.8074 -1.0814 -0.2069 0.179 Uiso 1 1 calc GR . . . .
H19B H -0.8227 -1.1582 -0.2248 0.179 Uiso 1 1 calc GR . . . .
H19C H -0.7451 -1.0854 -0.2320 0.179 Uiso 1 1 calc GR . . . .
C20 C -0.7442(11) -1.1925(9) -0.1831(8) 0.111(9) Uani 1 1 d . . . . .
H20A H -0.7121 -1.1816 -0.2062 0.166 Uiso 1 1 calc GR . . . .
H20B H -0.7920 -1.2361 -0.1886 0.166 Uiso 1 1 calc GR . . . .
H20C H -0.7217 -1.2019 -0.1602 0.166 Uiso 1 1 calc GR . . . .
C21 C -0.6919(9) -0.9529(8) -0.0567(5) 0.057(4) Uani 1 1 d . U . . .
C22 C -0.721(2) -0.996(2) -0.0152(13) 0.085(5) Uani 0.416(16) 1 d D U . B 1
C22A C -0.7403(16) -0.9951(15) -0.0224(9) 0.085(5) Uani 0.584(16) 1 d D U . B 2
C23 C -0.775(2) -0.976(2) 0.0047(14) 0.090(6) Uani 0.416(16) 1 d D U . B 1
H23A H -0.7502 -0.9223 0.0088 0.135 Uiso 0.416(16) 1 calc R . . B 1
H23B H -0.8180 -0.9909 -0.0122 0.135 Uiso 0.416(16) 1 calc R . . B 1
H23C H -0.7906 -1.0007 0.0302 0.135 Uiso 0.416(16) 1 calc R . . B 1
C23A C -0.8163(15) -1.0586(15) -0.0355(8) 0.090(6) Uani 0.584(16) 1 d D U . B 2
H23D H -0.8455 -1.0842 -0.0122 0.135 Uiso 0.584(16) 1 calc R . . B 2
H23E H -0.8420 -1.0386 -0.0508 0.135 Uiso 0.584(16) 1 calc R . . B 2
H23F H -0.8096 -1.0933 -0.0519 0.135 Uiso 0.584(16) 1 calc R . . B 2
C24 C -0.742(3) -1.076(2) -0.0262(13) 0.096(6) Uani 0.416(16) 1 d D U . B 1
H24A H -0.6994 -1.0755 -0.0385 0.144 Uiso 0.416(16) 1 calc R . . B 1
H24B H -0.7557 -1.1060 -0.0023 0.144 Uiso 0.416(16) 1 calc R . . B 1
H24C H -0.7831 -1.0962 -0.0447 0.144 Uiso 0.416(16) 1 calc R . . B 1
C24A C -0.7013(18) -1.0280(19) 0.0021(10) 0.096(6) Uani 0.584(16) 1 d D U . B 2
H24D H -0.7325 -1.0556 0.0245 0.144 Uiso 0.584(16) 1 calc R . . B 2
H24E H -0.6926 -1.0610 -0.0145 0.144 Uiso 0.584(16) 1 calc R . . B 2
H24F H -0.6543 -0.9881 0.0119 0.144 Uiso 0.584(16) 1 calc R . . B 2
C25 C -0.655(2) -0.967(2) 0.0146(12) 0.092(6) Uani 0.416(16) 1 d D U . B 1
H25A H -0.6180 -0.9776 0.0042 0.138 Uiso 0.416(16) 1 calc R . . B 1
H25B H -0.6337 -0.9138 0.0180 0.138 Uiso 0.416(16) 1 calc R . . B 1
H25C H -0.6732 -0.9917 0.0401 0.138 Uiso 0.416(16) 1 calc R . . B 1
C25A C -0.753(2) -0.9410(16) 0.0040(10) 0.092(6) Uani 0.584(16) 1 d D U . B 2
H25D H -0.7846 -0.9680 0.0264 0.138 Uiso 0.584(16) 1 calc R . . B 2
H25E H -0.7057 -0.9017 0.0138 0.138 Uiso 0.584(16) 1 calc R . . B 2
H25F H -0.7770 -0.9196 -0.0117 0.138 Uiso 0.584(16) 1 calc R . . B 2
C26 C -0.2997(7) -0.8157(7) -0.0364(4) 0.037(3) Uani 1 1 d . . . . .
C27 C -0.3444(8) -0.7778(7) -0.0228(4) 0.043(3) Uani 1 1 d . . . . .
H27A H -0.3146 -0.7245 -0.0269 0.065 Uiso 1 1 calc GR . . . .
H27B H -0.3568 -0.7879 0.0052 0.065 Uiso 1 1 calc GR . . . .
H27C H -0.3897 -0.7972 -0.0384 0.065 Uiso 1 1 calc GR . . . .
C28 C -0.3497(8) -0.9009(7) -0.0296(4) 0.049(3) Uani 1 1 d . . . . .
H28A H -0.3960 -0.9188 -0.0439 0.073 Uiso 1 1 calc GR . . . .
H28B H -0.3599 -0.9107 -0.0013 0.073 Uiso 1 1 calc GR . . . .
H28C H -0.3242 -0.9262 -0.0392 0.073 Uiso 1 1 calc GR . . . .
C29 C -0.2277(8) -0.7862(8) -0.0124(4) 0.048(3) Uani 1 1 d . . . . .
H29A H -0.2022 -0.8127 -0.0201 0.072 Uiso 1 1 calc GR . . . .
H29B H -0.2393 -0.7935 0.0158 0.072 Uiso 1 1 calc GR . . . .
H29C H -0.1959 -0.7336 -0.0178 0.072 Uiso 1 1 calc GR . . . .
C30 C -0.5177(7) -0.7804(6) -0.2601(3) 0.032(3) Uani 1 1 d . . . . .
C31 C -0.4858(8) -0.8334(7) -0.2636(4) 0.044(3) Uani 1 1 d . . . . .
H31A H -0.4369 -0.8103 -0.2515 0.066 Uiso 1 1 calc GR . . . .
H31B H -0.4822 -0.8434 -0.2915 0.066 Uiso 1 1 calc GR . . . .
H31C H -0.5185 -0.8796 -0.2499 0.066 Uiso 1 1 calc GR . . . .
C32 C -0.4730(8) -0.7115(7) -0.2857(4) 0.050(4) Uani 1 1 d . . . . .
H32A H -0.4902 -0.6765 -0.2810 0.074 Uiso 1 1 calc GR . . . .
H32B H -0.4795 -0.7256 -0.3136 0.074 Uiso 1 1 calc GR . . . .
H32C H -0.4208 -0.6886 -0.2787 0.074 Uiso 1 1 calc GR . . . .
C33 C -0.6000(7) -0.8202(8) -0.2735(4) 0.052(4) Uani 1 1 d . . . . .
H33A H -0.6290 -0.8627 -0.2564 0.078 Uiso 1 1 calc GR . . . .
H33B H -0.6036 -0.8368 -0.3008 0.078 Uiso 1 1 calc GR . . . .
H33C H -0.6188 -0.7860 -0.2716 0.078 Uiso 1 1 calc GR . . . .
Cu2A Cu -0.6667 -1.3333 -0.3641(3) 0.0788(19) Uani 0.630(8) 3 d S T P C 1
Cu2B Cu -0.6667 -1.3333 -0.3935(5) 0.0788(19) Uani 0.370(8) 3 d S T P C 2
N1 N -0.5719(10) -1.2456(10) -0.3864(6) 0.104(5) Uani 1 1 d D . . . .
N2 N -0.6667 -1.3333 -0.3055(9) 0.104(5) Uani 1 3 d DS T P . .
C34 C -0.5119(11) -1.1926(11) -0.3952(6) 0.089(6) Uani 1 1 d D . . . .
C35 C -0.4430(10) -1.1276(12) -0.4050(6) 0.113(7) Uani 1 1 d D . . . .
H35A H -0.4499 -1.1036 -0.4281 0.169 Uiso 1 1 calc GR . . . .
H35B H -0.4060 -1.1416 -0.4110 0.169 Uiso 1 1 calc GR . . . .
H35C H -0.4263 -1.0935 -0.3827 0.169 Uiso 1 1 calc GR . . . .
C36 C -0.6667 -1.3333 -0.2660(8) 0.089(6) Uani 1 3 d DS T P C .
C37 C -0.6667 -1.3333 -0.2231(9) 0.113(7) Uani 1 3 d DS T P . .
H37A H -0.6504 -1.3669 -0.2135 0.169 Uiso 0.3333 1 calc GR . . C -1
H37B H -0.7165 -1.3496 -0.2135 0.169 Uiso 0.3333 1 calc GR . . C -1
H37C H -0.6331 -1.2835 -0.2135 0.169 Uiso 0.3333 1 calc GR . . C -1

loop_
_atom_site_aniso_label
_atom_site_aniso_U_11
_atom_site_aniso_U_22
_atom_site_aniso_U_33
_atom_site_aniso_U_23
_atom_site_aniso_U_13
_atom_site_aniso_U_12
Gd1 0.0293(3) 0.0269(3) 0.0304(3) 0.0011(2) -0.0016(2) 0.0148(3)
Gd2 0.0226(3) 0.0230(3) 0.0259(3) 0.0019(2) 0.0001(2) 0.0111(2)
Gd3 0.0244(3) 0.0285(3) 0.0385(3) 0.0091(3) 0.0043(3) 0.0117(3)
Cu1 0.0271(8) 0.0253(8) 0.0493(10) -0.0015(7) -0.0025(7) 0.0102(7)
P1 0.0262(15) 0.0266(15) 0.0246(16) 0.0014(12) -0.0003(12) 0.0141(13)
P2 0.0320(17) 0.0324(17) 0.0240(16) -0.0002(12) -0.0031(13) 0.0183(14)
O1 0.039(5) 0.040(5) 0.056(6) 0.001(4) -0.006(4) 0.020(4)
O1OH 0.029(4) 0.026(4) 0.034(5) -0.003(3) -0.002(3) 0.014(4)
O1P 0.027(4) 0.033(4) 0.026(4) 0.003(3) -0.005(3) 0.012(4)
O2 0.035(5) 0.037(5) 0.054(6) 0.007(4) 0.001(4) 0.025(4)
O2OH 0.028(4) 0.024(4) 0.034(5) -0.003(3) -0.003(3) 0.014(3)
O2P 0.026(4) 0.025(4) 0.026(4) 0.000(3) -0.001(3) 0.013(3)
O3 0.037(5) 0.042(5) 0.043(5) 0.006(4) -0.002(4) 0.024(4)
O3OH 0.028(4) 0.028(4) 0.018(7) 0.000 0.000 0.014(2)
O3P 0.032(4) 0.037(5) 0.024(4) 0.000(3) 0.001(3) 0.019(4)
O4 0.036(5) 0.026(4) 0.039(5) 0.006(4) -0.001(4) 0.011(4)
O4P 0.029(4) 0.024(4) 0.031(5) 0.006(3) 0.002(3) 0.010(4)
O5 0.038(5) 0.034(5) 0.039(5) -0.004(4) -0.013(4) 0.021(4)
O5P 0.035(5) 0.030(4) 0.026(4) 0.005(3) 0.003(3) 0.016(4)
O6 0.029(5) 0.042(5) 0.058(6) -0.017(4) -0.015(4) 0.016(4)
O6P 0.030(4) 0.033(5) 0.039(5) 0.009(4) 0.005(4) 0.012(4)
O7 0.029(5) 0.033(5) 0.077(7) -0.001(5) -0.001(5) 0.008(4)
O8 0.036(5) 0.032(5) 0.085(7) -0.001(5) -0.008(5) 0.016(4)
O9 0.054(6) 0.065(6) 0.045(6) 0.029(5) 0.019(5) 0.036(5)
O10 0.045(6) 0.061(6) 0.072(7) 0.033(5) 0.027(5) 0.030(5)
C1 0.034(7) 0.030(6) 0.049(7) -0.005(5) 0.002(5) 0.014(6)
C2 0.045(6) 0.043(6) 0.070(8) -0.011(5) 0.004(5) 0.026(5)
C3 0.067(10) 0.053(8) 0.083(10) -0.007(6) 0.002(8) 0.037(7)
C3A 0.067(10) 0.053(8) 0.083(10) -0.007(6) 0.002(8) 0.037(7)
C4 0.068(10) 0.060(9) 0.068(8) -0.013(6) 0.007(7) 0.029(8)
C4A 0.068(10) 0.060(9) 0.068(8) -0.013(6) 0.007(7) 0.029(8)
C5 0.048(7) 0.061(9) 0.083(10) -0.009(7) 0.008(6) 0.027(7)
C5A 0.048(7) 0.061(9) 0.083(10) -0.009(7) 0.008(6) 0.027(7)
C6 0.042(8) 0.038(7) 0.022(6) 0.005(5) 0.003(5) 0.021(6)
C7 0.050(8) 0.039(8) 0.050(8) 0.019(6) 0.011(7) 0.028(7)
C8 0.059(10) 0.071(11) 0.071(11) 0.025(8) 0.027(8) 0.041(9)
C9 0.074(12) 0.038(9) 0.084(14) 0.016(8) 0.015(10) 0.004(9)
C10 0.096(14) 0.076(12) 0.101(15) 0.062(11) 0.046(12) 0.056(11)
C11 0.051(8) 0.030(7) 0.048(8) 0.006(6) -0.002(6) 0.026(6)
C12 0.059(9) 0.060(9) 0.036(8) -0.012(6) -0.015(6) 0.042(8)
C13 0.128(17) 0.148(19) 0.048(10) -0.030(11) -0.023(10) 0.113(16)
C14 0.145(19) 0.105(16) 0.060(12) 0.020(11) -0.006(12) 0.076(15)
C15 0.082(14) 0.071(12) 0.110(16) -0.050(12) -0.022(12) 0.024(11)
C16 0.035(8) 0.036(8) 0.059(9) 0.011(7) -0.008(7) 0.007(7)
C17 0.034(8) 0.028(7) 0.103(13) -0.007(8) -0.009(8) 0.008(6)
C18 0.099(15) 0.101(16) 0.16(2) 0.014(14) 0.062(15) -0.004(12)
C19 0.110(17) 0.064(13) 0.18(2) -0.049(14) -0.078(17) 0.040(12)
C20 0.074(13) 0.032(9) 0.22(3) -0.022(12) -0.053(15) 0.020(9)
C21 0.062(9) 0.046(8) 0.058(8) 0.032(6) 0.030(7) 0.023(7)
C22 0.089(11) 0.086(10) 0.075(9) 0.054(8) 0.047(8) 0.040(8)
C22A 0.089(11) 0.086(10) 0.075(9) 0.054(8) 0.047(8) 0.040(8)
C23 0.092(11) 0.085(12) 0.077(12) 0.053(9) 0.048(8) 0.032(9)
C23A 0.092(11) 0.085(12) 0.077(12) 0.053(9) 0.048(8) 0.032(9)
C24 0.104(15) 0.092(12) 0.085(13) 0.054(9) 0.038(10) 0.045(11)
C24A 0.104(15) 0.092(12) 0.085(13) 0.054(9) 0.038(10) 0.045(11)
C25 0.102(13) 0.091(13) 0.076(10) 0.049(9) 0.048(9) 0.042(11)
C25A 0.102(13) 0.091(13) 0.076(10) 0.049(9) 0.048(9) 0.042(11)
C26 0.047(8) 0.041(7) 0.027(7) 0.006(5) 0.006(6) 0.025(6)
C27 0.056(9) 0.047(8) 0.037(8) 0.002(6) 0.002(6) 0.033(7)
C28 0.068(10) 0.044(8) 0.037(8) 0.014(6) 0.006(7) 0.031(7)
C29 0.051(8) 0.064(9) 0.034(8) 0.002(7) -0.011(6) 0.033(7)
C30 0.043(7) 0.029(6) 0.028(6) -0.002(5) -0.003(5) 0.020(6)
C31 0.066(9) 0.049(8) 0.029(7) -0.010(6) 0.003(6) 0.037(7)
C32 0.071(10) 0.043(8) 0.026(7) 0.001(6) -0.005(6) 0.022(7)
C33 0.049(8) 0.070(10) 0.036(8) -0.018(7) -0.019(7) 0.029(8)
Cu2A 0.0708(19) 0.0708(19) 0.095(6) 0.000 0.000 0.0354(9)
Cu2B 0.0708(19) 0.0708(19) 0.095(6) 0.000 0.000 0.0354(9)
N1 0.100(13) 0.092(12) 0.132(14) -0.005(11) 0.000(12) 0.057(11)
N2 0.100(13) 0.092(12) 0.132(14) -0.005(11) 0.000(12) 0.057(11)
C34 0.077(13) 0.082(13) 0.073(12) -0.004(10) 0.019(11) 0.015(12)
C35 0.075(13) 0.126(18) 0.093(14) 0.012(14) 0.039(12) 0.018(14)
C36 0.077(13) 0.082(13) 0.073(12) -0.004(10) 0.019(11) 0.015(12)
C37 0.075(13) 0.126(18) 0.093(14) 0.012(14) 0.039(12) 0.018(14)

loop_
_atom_type_symbol
_atom_type_description
_atom_type_scat_dispersion_real
_atom_type_scat_dispersion_imag
_atom_type_scat_source
C C 0.0033 0.0016 'International Tables Vol C Tables 4.2.6.8 and 6.1.1.4'
H H 0.0000 0.0000 'International Tables Vol C Tables 4.2.6.8 and 6.1.1.4'
Cu Cu 0.3201 1.2651 'International Tables Vol C Tables 4.2.6.8 and 6.1.1.4'
Gd Gd -0.1653 3.9035 'International Tables Vol C Tables 4.2.6.8 and 6.1.1.4'
N N 0.0061 0.0033 'International Tables Vol C Tables 4.2.6.8 and 6.1.1.4'
O O 0.0106 0.0060 'International Tables Vol C Tables 4.2.6.8 and 6.1.1.4'
P P 0.1023 0.0942 'International Tables Vol C Tables 4.2.6.8 and 6.1.1.4'

loop_
_geom_angle_atom_site_label_1
_geom_angle_atom_site_label_2
_geom_angle_atom_site_label_3
_geom_angle
_geom_angle_site_symmetry_1
_geom_angle_site_symmetry_3
Cu1 Gd1 Gd2 54.43(3) . .
P2 Gd1 Gd2 59.39(6) . .
P2 Gd1 Cu1 105.26(6) . .
O1OH Gd1 Gd2 33.53(17) . .
O1OH Gd1 Cu1 33.08(17) . .
O1OH Gd1 P2 92.91(18) . .
O1OH Gd1 O4P 66.2(2) . .
O1OH Gd1 C6 98.1(3) . .
O2 Gd1 Gd2 149.7(2) . .
O2 Gd1 Cu1 146.9(2) . .
O2 Gd1 P2 107.9(2) . .
O2 Gd1 O1OH 143.1(3) . .
O2 Gd1 O3 82.8(3) . .
O2 Gd1 O4 134.1(3) . .
O2 Gd1 O4P 136.0(3) . .
O2 Gd1 O6P 79.5(3) . 2_445
O2 Gd1 C6 107.7(3) . .
O3 Gd1 Gd2 124.8(2) . .
O3 Gd1 Cu1 91.6(2) . .
O3 Gd1 P2 99.8(2) . .
O3 Gd1 O1OH 124.3(3) . .
O3 Gd1 O4P 105.5(3) . .
O3 Gd1 O6P 92.8(3) . 2_445
O3 Gd1 C6 26.4(3) . .
O3P Gd1 Gd2 72.30(19) . .
O3P Gd1 Cu1 99.57(19) . .
O3P Gd1 P2 89.85(19) . .
O3P Gd1 O1OH 68.8(3) . .
O3P Gd1 O2 80.8(3) . .
O3P Gd1 O3 162.9(3) . .
O3P Gd1 O4 140.8(3) . .
O3P Gd1 O4P 89.8(2) . .
O3P Gd1 O5 88.2(3) . .
O3P Gd1 O6P 88.9(3) . 2_445
O3P Gd1 C6 164.2(3) . .
O4 Gd1 Gd2 76.01(19) . .
O4 Gd1 Cu1 42.13(19) . .
O4 Gd1 P2 93.4(2) . .
O4 Gd1 O1OH 72.1(3) . .
O4 Gd1 O3 53.3(3) . .
O4 Gd1 O4P 75.6(3) . .
O4 Gd1 O6P 111.4(3) . 2_445
O4 Gd1 C6 27.1(3) . .
O4P Gd1 Gd2 33.45(17) . .
O4P Gd1 Cu1 76.95(17) . .
O4P Gd1 P2 28.73(18) . .
O4P Gd1 C6 92.8(3) . .
O5 Gd1 Gd2 108.19(19) . .
O5 Gd1 Cu1 62.8(2) . .
O5 Gd1 P2 167.3(2) . .
O5 Gd1 O1OH 74.7(3) . .
O5 Gd1 O2 84.2(3) . .
O5 Gd1 O3 85.3(3) . .
O5 Gd1 O4 80.3(3) . .
O5 Gd1 O4P 138.7(3) . .
O5 Gd1 O6P 163.7(3) . 2_445
O5 Gd1 C6 79.6(3) . .
O6P Gd1 Gd2 86.15(18) 2_445 .
O6P Gd1 Cu1 133.47(19) 2_445 .
O6P Gd1 P2 28.56(19) 2_445 .
O6P Gd1 O1OH 118.9(2) 2_445 .
O6P Gd1 O4P 57.3(2) 2_445 .
O6P Gd1 C6 105.5(3) 2_445 .
C6 Gd1 Gd2 101.8(3) . .
C6 Gd1 Cu1 65.9(3) . .
C6 Gd1 P2 99.8(2) . .
Gd3 Gd2 Gd2 99.32(2) . 3_545
Cu1 Gd2 Gd2 157.08(3) . 3_545
Cu1 Gd2 Gd3 64.01(3) . .
P1 Gd2 Gd2 63.96(6) . 3_545
P1 Gd2 Gd3 63.80(6) . .
P1 Gd2 Cu1 93.67(6) . .
O1OH Gd2 Gd2 151.07(19) . 3_545
O1OH Gd2 Gd3 95.74(18) . .
O1OH Gd2 Cu1 32.71(19) . .
O1OH Gd2 P1 101.87(19) . .
O1OH Gd2 O1P 88.3(3) . .
O1OH Gd2 O2OH 66.1(3) . .
O1OH Gd2 O2P 76.2(2) . .
O1OH Gd2 O2P 118.0(3) . 3_545
O1OH Gd2 O3OH 143.3(2) . .
O1OH Gd2 O5P 135.1(3) . .
O1P Gd2 Gd2 88.25(18) . 3_545
O1P Gd2 Gd3 38.50(18) . .
O1P Gd2 Cu1 68.89(18) . .
O1P Gd2 P1 29.64(18) . .
O1P Gd2 O2OH 65.0(2) . .
O1P Gd2 O2P 59.4(2) . 3_545
O1P Gd2 O2P 120.9(2) . .
O1P Gd2 O3OH 123.14(19) . .
O2OH Gd2 Gd2 136.37(18) . 3_545
O2OH Gd2 Gd3 38.64(17) . .
O2OH Gd2 Cu1 34.47(18) . .
O2OH Gd2 P1 94.63(18) . .
O2OH Gd2 O2P 123.8(2) . 3_545
O2OH Gd2 O2P 141.9(2) . .
O2P Gd2 Gd2 81.04(16) . 3_545
O2P Gd2 Gd2 38.53(17) 3_545 3_545
O2P Gd2 Gd3 158.95(17) . .
O2P Gd2 Gd3 88.68(17) 3_545 .
O2P Gd2 Cu1 108.72(17) . .
O2P Gd2 Cu1 121.40(17) 3_545 .
O2P Gd2 P1 30.10(18) 3_545 .
O2P Gd2 P1 98.41(18) . .
O2P Gd2 O2P 78.5(3) 3_545 .
O3OH Gd2 Gd2 35.83(14) . 3_545
O3OH Gd2 Gd3 120.47(13) . .
O3OH Gd2 Cu1 166.51(19) . .
O3OH Gd2 P1 99.66(17) . .
O3OH Gd2 O2OH 140.8(3) . .
O3OH Gd2 O2P 72.1(3) . 3_545
O3OH Gd2 O2P 71.5(3) . .
O4P Gd2 Gd2 121.57(19) . 3_545
O4P Gd2 Gd3 114.00(18) . .
O4P Gd2 Cu1 80.86(19) . .
O4P Gd2 P1 174.5(2) . .
O4P Gd2 O1OH 73.0(3) . .
O4P Gd2 O1P 146.0(2) . .
O4P Gd2 O2OH 81.4(3) . .
O4P Gd2 O2P 82.6(2) . .
O4P Gd2 O2P 154.5(2) . 3_545
O4P Gd2 O3OH 85.8(2) . .
O4P Gd2 O5P 97.0(3) . .
O5P Gd2 Gd2 71.37(18) . 3_545
O5P Gd2 Gd3 47.57(18) . .
O5P Gd2 Cu1 103.40(18) . .
O5P Gd2 P1 85.10(18) . .
O5P Gd2 O1P 76.2(3) . .
O5P Gd2 O2OH 69.2(3) . .
O5P Gd2 O2P 89.9(2) . 3_545
O5P Gd2 O2P 147.3(2) . .
O5P Gd2 O3OH 75.9(3) . .
P2 Gd3 Gd2 63.48(6) 3_545 .
O1 Gd3 Gd2 121.6(2) . .
O1 Gd3 P2 102.7(2) . 3_545
O1 Gd3 O1P 83.8(3) . .
O1 Gd3 O2OH 143.7(3) . .
O1 Gd3 O5P 126.3(3) . .
O1 Gd3 O6P 77.7(3) . .
O1 Gd3 O9 136.8(3) . .
O1 Gd3 O10 83.6(3) . .
O1 Gd3 C21 109.9(4) . .
O1P Gd3 Gd2 39.35(17) . .
O1P Gd3 P2 79.96(19) . 3_545
O1P Gd3 O5P 70.7(2) . .
O1P Gd3 O6P 89.2(3) . .
O1P Gd3 O9 139.3(3) . .
O1P Gd3 O10 165.6(3) . .
O1P Gd3 C21 166.3(4) . .
O2OH Gd3 Gd2 40.13(18) . .
O2OH Gd3 P2 93.15(18) . 3_545
O2OH Gd3 O1P 66.9(3) . .
O2OH Gd3 O5P 64.7(2) . .
O2OH Gd3 O6P 120.7(3) . .
O2OH Gd3 O9 74.4(3) . .
O2OH Gd3 O10 127.4(3) . .
O2OH Gd3 C21 100.6(4) . .
O5P Gd3 Gd2 40.36(16) . .
O5P Gd3 P2 28.47(17) . 3_545
O5P Gd3 C21 99.3(4) . .
O6P Gd3 Gd2 87.08(18) . .
O6P Gd3 P2 27.78(19) . 3_545
O6P Gd3 O5P 56.2(2) . .
O6P Gd3 C21 93.0(4) . .
O8 Gd3 Gd2 109.1(2) . .
O8 Gd3 P2 172.6(2) . 3_545
O8 Gd3 O1 81.5(3) . .
O8 Gd3 O1P 94.5(3) . .
O8 Gd3 O2OH 80.1(3) . .
O8 Gd3 O5P 144.7(3) . .
O8 Gd3 O6P 158.3(3) . .
O8 Gd3 O9 90.5(4) . .
O8 Gd3 O10 90.6(4) . .
O8 Gd3 C21 88.5(4) . .
O9 Gd3 Gd2 101.3(2) . .
O9 Gd3 P2 90.6(3) . 3_545
O9 Gd3 O5P 82.2(3) . .
O9 Gd3 O6P 100.6(3) . .
O9 Gd3 O10 53.9(3) . .
O9 Gd3 C21 27.0(4) . .
O10 Gd3 Gd2 149.3(3) . .
O10 Gd3 P2 96.0(3) . 3_545
O10 Gd3 O5P 111.8(3) . .
O10 Gd3 O6P 81.3(3) . .
O10 Gd3 C21 27.0(4) . .
C21 Gd3 Gd2 127.2(4) . .
C21 Gd3 P2 95.8(3) . 3_545
Gd2 Cu1 Gd1 70.44(3) . .
O1OH Cu1 Gd1 44.7(2) . .
O1OH Cu1 Gd2 41.0(2) . .
O1OH Cu1 O2OH 83.6(3) . .
O1OH Cu1 O4 84.8(3) . .
O1OH Cu1 O6 89.8(3) . .
O2OH Cu1 Gd1 94.2(2) . .
O2OH Cu1 Gd2 44.1(2) . .
O2OH Cu1 O4 81.1(3) . .
O4 Cu1 Gd1 44.0(2) . .
O4 Cu1 Gd2 89.23(19) . .
O6 Cu1 Gd1 84.2(2) . .
O6 Cu1 Gd2 128.5(3) . .
O6 Cu1 O2OH 172.1(4) . .
O6 Cu1 O4 102.8(3) . .
O7 Cu1 Gd1 142.7(3) . .
O7 Cu1 Gd2 139.0(3) . .
O7 Cu1 O1OH 171.0(4) . .
O7 Cu1 O2OH 99.1(4) . .
O7 Cu1 O4 104.1(4) . .
O7 Cu1 O6 86.7(4) . .
O1P P1 Gd2 50.9(3) . .
O1P P1 O2P 103.5(4) . 3_545
O1P P1 C30 106.9(5) . .
O2P P1 Gd2 53.3(3) 3_545 .
O2P P1 C30 111.8(5) 3_545 .
O3P P1 Gd2 136.3(3) 3_545 .
O3P P1 O1P 113.3(4) 3_545 .
O3P P1 O2P 112.8(4) 3_545 3_545
O3P P1 C30 108.5(5) 3_545 .
C30 P1 Gd2 115.1(4) . .
Gd1 P2 Gd3 86.07(8) . 2_445
O4P P2 Gd1 54.8(3) . .
O4P P2 Gd3 126.5(3) . 2_445
O4P P2 O5P 113.5(4) . 2_445
O4P P2 O6P 105.3(4) . 2_445
O4P P2 C26 108.1(5) . .
O5P P2 Gd1 126.7(3) 2_445 .
O5P P2 Gd3 59.2(3) 2_445 2_445
O5P P2 O6P 107.8(5) 2_445 2_445
O5P P2 C26 111.9(5) 2_445 .
O6P P2 Gd1 50.5(3) 2_445 .
O6P P2 Gd3 48.7(3) 2_445 2_445
O6P P2 C26 110.0(5) 2_445 .
C26 P2 Gd1 121.1(4) . .
C26 P2 Gd3 124.1(4) . 2_445
C1 O1 Gd3 150.3(9) 3_545 .
Gd2 O1OH Gd1 110.5(3) . .
Cu1 O1OH Gd1 102.2(3) . .
Cu1 O1OH Gd2 106.3(3) . .
Gd3 O1P Gd2 102.1(3) . .
P1 O1P Gd2 99.5(4) . .
P1 O1P Gd3 135.5(5) . .
C1 O2 Gd1 133.0(7) . .
Gd3 O2OH Gd2 101.2(3) . .
Cu1 O2OH Gd2 101.4(3) . .
Cu1 O2OH Gd3 121.4(3) . .
Gd2 O2P Gd2 103.5(3) 2_445 .
P1 O2P Gd2 135.1(4) 2_445 .
P1 O2P Gd2 96.6(3) 2_445 2_445
C6 O3 Gd1 92.7(7) . .
Gd2 O3OH Gd2 108.3(3) . 2_445
Gd2 O3OH Gd2 108.3(3) . 3_545
Gd2 O3OH Gd2 108.3(3) 2_445 3_545
P1 O3P Gd1 135.7(4) 2_445 .
Cu1 O4 Gd1 93.9(3) . .
C6 O4 Gd1 93.8(7) . .
C6 O4 Cu1 145.0(8) . .
Gd2 O4P Gd1 108.6(3) . .
P2 O4P Gd1 96.5(4) . .
P2 O4P Gd2 139.0(4) . .
C11 O5 Gd1 139.0(7) . .
Gd2 O5P Gd3 92.1(2) . .
P2 O5P Gd2 136.2(4) 3_545 .
P2 O5P Gd3 92.3(4) 3_545 .
C11 O6 Cu1 125.3(8) . .
Gd3 O6P Gd1 122.3(3) . 3_545
P2 O6P Gd1 101.0(4) 3_545 3_545
P2 O6P Gd3 103.5(4) 3_545 .
C16 O7 Cu1 127.3(9) . .
C16 O8 Gd3 145.0(9) . .
C21 O9 Gd3 93.1(8) . .
C21 O10 Gd3 91.8(8) . .
O1 C1 C2 117.3(11) 2_445 .
O2 C1 O1 123.3(11) . 2_445
O2 C1 C2 119.2(11) . .
C3 C2 C1 104.7(13) . .
C3 C2 C4 108.5(15) . .
C3A C2 C1 112(3) . .
C3A C2 C4A 112(3) . .
C3A C2 C5A 111(3) . .
C4 C2 C1 109.4(13) . .
C4A C2 C1 107(3) . .
C4A C2 C5A 111(3) . .
C5 C2 C1 112.8(13) . .
C5 C2 C3 111.6(16) . .
C5 C2 C4 109.7(16) . .
C5A C2 C1 104(2) . .
O3 C6 Gd1 60.9(6) . .
O3 C6 O4 119.3(11) . .
O3 C6 C7 123.0(11) . .
O4 C6 Gd1 59.1(6) . .
O4 C6 C7 117.7(11) . .
C7 C6 Gd1 170.0(9) . .
C6 C7 C10 109.2(12) . .
C8 C7 C6 110.7(11) . .
C8 C7 C9 110.5(13) . .
C8 C7 C10 108.6(12) . .
C9 C7 C6 105.9(11) . .
C9 C7 C10 111.9(13) . .
O5 C11 C12 118.4(11) . .
O6 C11 O5 124.5(12) . .
O6 C11 C12 116.8(11) . .
C11 C12 C14 107.3(12) . .
C13 C12 C11 111.1(11) . .
C13 C12 C14 107.8(15) . .
C13 C12 C15 113.1(14) . .
C15 C12 C11 108.0(13) . .
C15 C12 C14 109.4(15) . .
O7 C16 O8 124.4(12) . .
O7 C16 C17 117.6(13) . .
O8 C16 C17 117.9(13) . .
C16 C17 C19 107.0(13) . .
C18 C17 C16 110.0(16) . .
C18 C17 C19 110.3(18) . .
C20 C17 C16 112.1(13) . .
C20 C17 C18 110.4(18) . .
C20 C17 C19 107.0(16) . .
O9 C21 Gd3 59.9(7) . .
O9 C21 C22 111.2(18) . .
O9 C21 C22A 127.9(16) . .
O10 C21 Gd3 61.2(7) . .
O10 C21 O9 120.6(12) . .
O10 C21 C22 127.8(18) . .
O10 C21 C22A 111.5(15) . .
C22 C21 Gd3 170.9(16) . .
C22A C21 Gd3 170.6(15) . .
C23 C22 C21 111(3) . .
C23 C22 C24 124(3) . .
C23 C22 C25 104(3) . .
C24 C22 C21 103(3) . .
C24 C22 C25 107(3) . .
C25 C22 C21 109(3) . .
C21 C22A C23A 113(2) . .
C21 C22A C24A 109(2) . .
C21 C22A C25A 109(2) . .
C23A C22A C24A 108(2) . .
C23A C22A C25A 108(2) . .
C24A C22A C25A 110(2) . .
C27 C26 P2 108.6(8) . .
C28 C26 P2 109.4(9) . .
C28 C26 C27 107.8(11) . .
C29 C26 P2 110.2(9) . .
C29 C26 C27 110.8(11) . .
C29 C26 C28 110.0(10) . .
C31 C30 P1 109.4(8) . .
C31 C30 C33 110.5(10) . .
C32 C30 P1 109.7(8) . .
C32 C30 C31 110.5(11) . .
C32 C30 C33 109.3(10) . .
C33 C30 P1 107.4(9) . .
N1 Cu2A N1 107.4(6) 2_335 3_535
N1 Cu2A N1 107.4(6) . 3_535
N1 Cu2A N1 107.4(6) 2_335 .
N2 Cu2A N1 111.5(6) . 3_535
N2 Cu2A N1 111.5(6) . .
N2 Cu2A N1 111.5(6) . 2_335
N1 Cu2B N1 118.5(3) 2_335 .
N1 Cu2B N1 118.5(3) . 3_535
N1 Cu2B N1 118.5(3) 2_335 3_535
C34 N1 Cu2A 172.2(19) . .
C34 N1 Cu2B 158.8(19) . .
C36 N2 Cu2A 180.0 . .
N1 C34 C35 177(2) . .
N2 C36 C37 180.000(11) . .

loop_
_geom_bond_atom_site_label_1
_geom_bond_atom_site_label_2
_geom_bond_distance
_geom_bond_site_symmetry_2
Gd1 Gd2 3.9891(8) .
Gd1 Cu1 3.4734(15) .
Gd1 P2 3.147(3) .
Gd1 O1OH 2.501(7) .
Gd1 O2 2.325(8) .
Gd1 O3 2.460(8) .
Gd1 O3P 2.286(7) .
Gd1 O4 2.418(8) .
Gd1 O4P 2.588(8) .
Gd1 O5 2.298(8) .
Gd1 O6P 2.472(8) 2_445
Gd1 C6 2.811(12) .
Gd2 Gd2 3.9183(9) 3_545
Gd2 Gd3 3.7231(8) .
Gd2 Cu1 3.4437(15) .
Gd2 P1 3.071(3) .
Gd2 O1OH 2.352(7) .
Gd2 O1P 2.415(7) .
Gd2 O2OH 2.446(7) .
Gd2 O2P 2.510(7) .
Gd2 O2P 2.479(7) 3_545
Gd2 O3OH 2.416(4) .
Gd2 O4P 2.320(8) .
Gd2 O5P 2.413(8) .
Gd3 P2 3.198(3) 3_545
Gd3 O1 2.293(9) .
Gd3 O1P 2.371(7) .
Gd3 O2OH 2.370(8) .
Gd3 O5P 2.750(8) .
Gd3 O6P 2.472(8) .
Gd3 O8 2.264(9) .
Gd3 O9 2.391(8) .
Gd3 O10 2.421(9) .
Gd3 C21 2.760(13) .
Cu1 O1OH 1.939(8) .
Cu1 O2OH 1.988(8) .
Cu1 O4 2.335(8) .
Cu1 O6 1.950(9) .
Cu1 O7 1.915(9) .
P1 O1P 1.540(8) .
P1 O2P 1.550(8) 3_545
P1 O3P 1.496(8) 3_545
P1 C30 1.819(12) .
P2 Gd3 3.198(3) 2_445
P2 O4P 1.522(8) .
P2 O5P 1.525(8) 2_445
P2 O6P 1.533(8) 2_445
P2 C26 1.811(12) .
O1 C1 1.281(14) 3_545
O2 C1 1.259(14) .
O2P Gd2 2.478(7) 2_445
O2P P1 1.550(8) 2_445
O3 C6 1.251(15) .
O3OH Gd2 2.416(4) 3_545
O3OH Gd2 2.417(4) 2_445
O3P P1 1.496(8) 2_445
O4 C6 1.282(14) .
O5 C11 1.270(15) .
O5P P2 1.525(8) 3_545
O6 C11 1.268(15) .
O6P Gd1 2.472(8) 3_545
O6P P2 1.533(8) 3_545
O7 C16 1.247(16) .
O8 C16 1.267(16) .
O9 C21 1.257(17) .
O10 C21 1.253(17) .
C1 O1 1.281(14) 2_445
C1 C2 1.527(17) .
C2 C3 1.50(3) .
C2 C3A 1.512(19) .
C2 C4 1.52(3) .
C2 C4A 1.519(19) .
C2 C5 1.43(2) .
C2 C5A 1.522(19) .
C6 C7 1.526(17) .
C7 C8 1.490(19) .
C7 C9 1.52(2) .
C7 C10 1.55(2) .
C11 C12 1.530(18) .
C12 C13 1.51(2) .
C12 C14 1.54(2) .
C12 C15 1.53(2) .
C16 C17 1.511(18) .
C17 C18 1.49(3) .
C17 C19 1.53(3) .
C17 C20 1.49(2) .
C21 C22 1.58(4) .
C21 C22A 1.47(3) .
C22 C23 1.514(19) .
C22 C24 1.523(19) .
C22 C25 1.537(19) .
C22A C23A 1.515(19) .
C22A C24A 1.518(18) .
C22A C25A 1.540(18) .
C26 C27 1.542(17) .
C26 C28 1.541(17) .
C26 C29 1.515(17) .
C30 C31 1.530(16) .
C30 C32 1.507(17) .
C30 C33 1.531(17) .
Cu2A N1 2.022(19) 3_535
Cu2A N1 2.022(19) .
Cu2A N1 2.022(19) 2_335
Cu2A N2 1.94(3) .
Cu2B N1 1.896(18) 2_335
Cu2B N1 1.896(18) .
Cu2B N1 1.896(18) 3_535
N1 C34 1.205(18) .
N2 C36 1.31(2) .
C34 C35 1.417(19) .
C36 C37 1.42(2) .

loop_
_geom_torsion_atom_site_label_1
_geom_torsion_atom_site_label_2
_geom_torsion_atom_site_label_3
_geom_torsion_atom_site_label_4
_geom_torsion
_geom_torsion_site_symmetry_1
_geom_torsion_site_symmetry_4
Gd1 P2 O4P Gd2 -128.3(8) . .
Gd1 P2 C26 C27 -119.8(8) . .
Gd1 P2 C26 C28 -2.4(11) . .
Gd1 P2 C26 C29 118.7(8) . .
Gd1 O2 C1 O1 22(2) . 2_445
Gd1 O2 C1 C2 -151.9(9) . .
Gd1 O3 C6 O4 -9.6(11) . .
Gd1 O3 C6 C7 169.3(11) . .
Gd1 O4 C6 O3 9.7(11) . .
Gd1 O4 C6 C7 -169.2(10) . .
Gd1 O5 C11 O6 -30(2) . .
Gd1 O5 C11 C12 144.4(10) . .
Gd2 P1 O1P Gd3 118.3(7) . .
Gd2 P1 C30 C31 13.1(10) . .
Gd2 P1 C30 C32 -108.2(8) . .
Gd2 P1 C30 C33 133.1(7) . .
Gd3 P2 O4P Gd1 51.3(4) 2_445 .
Gd3 P2 O4P Gd2 -77.0(7) 2_445 .
Gd3 P2 C26 C27 132.0(7) 2_445 .
Gd3 P2 C26 C28 -110.7(8) 2_445 .
Gd3 P2 C26 C29 10.5(11) 2_445 .
Gd3 O8 C16 O7 -27(3) . .
Gd3 O8 C16 C17 156.5(13) . .
Gd3 O9 C21 O10 -8.4(16) . .
Gd3 O9 C21 C22 177.9(17) . .
Gd3 O9 C21 C22A 174(2) . .
Gd3 O10 C21 O9 8.3(16) . .
Gd3 O10 C21 C22 -179(2) . .
Gd3 O10 C21 C22A -173.3(15) . .
Cu1 O4 C6 Gd1 102.4(13) . .
Cu1 O4 C6 O3 112.1(14) . .
Cu1 O4 C6 C7 -66.8(17) . .
Cu1 O6 C11 O5 9.5(18) . .
Cu1 O6 C11 C12 -164.7(9) . .
Cu1 O7 C16 O8 -16(2) . .
Cu1 O7 C16 C17 160.2(11) . .
O1 C1 C2 C3 108.8(15) 2_445 .
O1 C1 C2 C3A -175(3) 2_445 .
O1 C1 C2 C4 -135.1(15) 2_445 .
O1 C1 C2 C4A -52(3) 2_445 .
O1 C1 C2 C5 -13(2) 2_445 .
O1 C1 C2 C5A 65(3) 2_445 .
O1P P1 C30 C31 -41.0(10) . .
O1P P1 C30 C32 -162.3(8) . .
O1P P1 C30 C33 79.0(9) . .
O2 C1 C2 C3 -76.7(17) . .
O2 C1 C2 C3A -1(3) . .
O2 C1 C2 C4 39.4(19) . .
O2 C1 C2 C4A 123(3) . .
O2 C1 C2 C5 161.9(16) . .
O2 C1 C2 C5A -120(3) . .
O2P P1 O1P Gd2 -9.1(4) 3_545 .
O2P P1 O1P Gd3 109.2(6) 3_545 .
O2P P1 C30 C31 71.6(9) 3_545 .
O2P P1 C30 C32 -49.7(10) 3_545 .
O2P P1 C30 C33 -168.5(8) 3_545 .
O3 C6 C7 C8 140.1(13) . .
O3 C6 C7 C9 -100.1(15) . .
O3 C6 C7 C10 20.5(18) . .
O3P P1 O1P Gd2 -131.6(4) 3_545 .
O3P P1 O1P Gd3 -13.3(8) 3_545 .
O3P P1 C30 C31 -163.4(8) 3_545 .
O3P P1 C30 C32 75.2(10) 3_545 .
O3P P1 C30 C33 -43.5(9) 3_545 .
O4 C6 C7 C8 -41.0(16) . .
O4 C6 C7 C9 78.8(14) . .
O4 C6 C7 C10 -160.6(12) . .
O4P P2 C26 C27 -60.5(9) . .
O4P P2 C26 C28 56.8(10) . .
O4P P2 C26 C29 178.0(8) . .
O5 C11 C12 C13 10.4(18) . .
O5 C11 C12 C14 -107.2(14) . .
O5 C11 C12 C15 135.0(13) . .
O5P P2 O4P Gd1 119.4(4) 2_445 .
O5P P2 O4P Gd2 -8.9(9) 2_445 .
O5P P2 C26 C27 65.2(10) 2_445 .
O5P P2 C26 C28 -177.5(8) 2_445 .
O5P P2 C26 C29 -56.4(10) 2_445 .
O6 C11 C12 C13 -175.0(13) . .
O6 C11 C12 C14 67.4(17) . .
O6 C11 C12 C15 -50.4(16) . .
O6P P2 O4P Gd1 1.7(4) 2_445 .
O6P P2 O4P Gd2 -126.6(7) 2_445 .
O6P P2 C26 C27 -175.0(8) 2_445 .
O6P P2 C26 C28 -57.6(10) 2_445 .
O6P P2 C26 C29 63.5(10) 2_445 .
O7 C16 C17 C18 124.6(18) . .
O7 C16 C17 C19 -115.7(16) . .
O7 C16 C17 C20 1(2) . .
O8 C16 C17 C18 -59(2) . .
O8 C16 C17 C19 61(2) . .
O8 C16 C17 C20 178.3(17) . .
O9 C21 C22 C23 151(3) . .
O9 C21 C22 C24 -75(3) . .
O9 C21 C22 C25 38(3) . .
O9 C21 C22A C23A -123(2) . .
O9 C21 C22A C24A -3(3) . .
O9 C21 C22A C25A 117(2) . .
O10 C21 C22 C23 -22(4) . .
O10 C21 C22 C24 112(3) . .
O10 C21 C22 C25 -135(3) . .
O10 C21 C22A C23A 59(3) . .
O10 C21 C22A C24A 179(2) . .
O10 C21 C22A C25A -61(3) . .
C26 P2 O4P Gd1 -115.8(5) . .
C26 P2 O4P Gd2 115.9(7) . .
C30 P1 O1P Gd2 109.0(5) . .
C30 P1 O1P Gd3 -132.7(6) . .
N1 Cu2B N1 C34 96(5) 3_535 .
N1 Cu2B N1 C34 -108(5) 2_335 .
